data_2231478
loop_
_publ_author_name
'Udachin, Konstantin A.'
'Zaman, Md. Badruz'
'Ripmeester, John A.'

_publ_section_title
;
 Bis(guanidinium) cyananilate
;
_journal_coeditor_code GK2374
_journal_issue 9
_journal_name_full 'Acta Crystallographica Section E'
_journal_page_first o2279
_journal_paper_doi 10.1107/S1600536811028340
_journal_volume 67
_journal_year 2011
_chemical_formula_iupac '2C H6 N3 +, C8 N2 O4 2-'
_chemical_formula_moiety '2(C H6 N3 +), C8 N2 O4 2-'
_chemical_formula_sum 'C10 H12 N8 O4'
_chemical_formula_weight 308.28
_chemical_name_common 'bis(guanidinium) cyananilate'
_chemical_name_systematic
;
bis(guanidinium) 2,5-dicyano-3,6-dioxocyclohexa-1,4-diene-1,4-diolate
;
_space_group_IT_number 15
_symmetry_cell_setting monoclinic
_symmetry_space_group_name_Hall '-C 2yc'
_symmetry_space_group_name_H-M 'C 1 2/c 1'
_atom_sites_solution_hydrogens geom
_atom_sites_solution_primary direct
_atom_sites_solution_secondary difmap
_audit_creation_method SHELXL-97
_cell_angle_alpha 90.00
_cell_angle_beta 112.887(2)
_cell_angle_gamma 90.00
_cell_formula_units_Z 4
_cell_length_a 19.4873(17)
_cell_length_b 3.6611(3)
_cell_length_c 20.2452(18)
_cell_measurement_reflns_used 280
_cell_measurement_temperature 173.00(10)
_cell_measurement_theta_max 26
_cell_measurement_theta_min 5.0
_cell_volume 1330.7(2)
_computing_cell_refinement 'SAINT (Bruker, 2003)'
_computing_data_collection 'SMART (Bruker 2003)'
_computing_data_reduction 'SAINT (Bruker, 2003)'
_computing_molecular_graphics 'ATOMS (Dowty, 1999)'
_computing_publication_material 'SHELXL97 (Sheldrick, 2008)'
_computing_structure_refinement 'SHELXL97 (Sheldrick, 2008)'
_computing_structure_solution 'SHELXS97 (Sheldrick, 2008)'
_diffrn_ambient_temperature 173(2)
_diffrn_measured_fraction_theta_full 0.997
_diffrn_measured_fraction_theta_max 0.997
_diffrn_measurement_device_type 'Bruker SMART 1000 CCD'
_diffrn_measurement_method \w
_diffrn_radiation_monochromator graphite
_diffrn_radiation_source 'fine-focus sealed tube'
_diffrn_radiation_type MoK\a
_diffrn_radiation_wavelength 0.71070
_diffrn_reflns_av_R_equivalents 0.0263
_diffrn_reflns_av_sigmaI/netI 0.0202
_diffrn_reflns_limit_h_max 26
_diffrn_reflns_limit_h_min -26
_diffrn_reflns_limit_k_max 4
_diffrn_reflns_limit_k_min -4
_diffrn_reflns_limit_l_max 27
_diffrn_reflns_limit_l_min -27
_diffrn_reflns_number 7261
_diffrn_reflns_theta_full 28.74
_diffrn_reflns_theta_max 28.74
_diffrn_reflns_theta_min 2.18
_diffrn_standards_number 0
_exptl_absorpt_coefficient_mu 0.123
_exptl_absorpt_correction_T_max 0.976
_exptl_absorpt_correction_T_min 0.958
_exptl_absorpt_correction_type multi-scan
_exptl_absorpt_process_details '(SADABS; Sheldrick, 1996)'
_exptl_crystal_colour colourless
_exptl_crystal_density_diffrn 1.539
_exptl_crystal_density_method 'not measured'
_exptl_crystal_description block
_exptl_crystal_F_000 640
_exptl_crystal_size_max 0.35
_exptl_crystal_size_mid 0.30
_exptl_crystal_size_min 0.20
_refine_diff_density_max 0.444
_refine_diff_density_min -0.417
_refine_ls_extinction_method none
_refine_ls_goodness_of_fit_ref 1.080
_refine_ls_hydrogen_treatment refall
_refine_ls_matrix_type full
_refine_ls_number_parameters 124
_refine_ls_number_reflns 1704
_refine_ls_number_restraints 61
_refine_ls_restrained_S_all 1.385
_refine_ls_R_factor_all 0.0543
_refine_ls_R_factor_gt 0.0440
_refine_ls_shift/su_max 0.000
_refine_ls_shift/su_mean 0.000
_refine_ls_structure_factor_coef Fsqd
_refine_ls_weighting_details 'calc w=1/[\s^2^(Fo^2^)+(0.0780P)^2^+0.7090P] where P=(Fo^2^+2Fc^2^)/3'
_refine_ls_weighting_scheme calc
_refine_ls_wR_factor_gt 0.1243
_refine_ls_wR_factor_ref 0.1307
_reflns_number_gt 1379
_reflns_number_total 1704
_reflns_threshold_expression I>2sigma(I)
_cod_data_source_file gk2374.cif
_cod_data_source_block I
_cod_original_sg_symbol_H-M 'C 2/c'
_cod_database_code 2231478
_cod_database_fobs_code 2231478

loop_
_symmetry_equiv_pos_as_xyz
'x, y, z'
'-x, y, -z+1/2'
'x+1/2, y+1/2, z'
'-x+1/2, y+1/2, -z+1/2'
'-x, -y, -z'
'x, -y, z-1/2'
'-x+1/2, -y+1/2, -z'
'x+1/2, -y+1/2, z-1/2'

loop_
_atom_site_type_symbol
_atom_site_label
_atom_site_fract_x
_atom_site_fract_y
_atom_site_fract_z
_atom_site_U_iso_or_equiv
_atom_site_adp_type
_atom_site_calc_flag
_atom_site_refinement_flags
_atom_site_occupancy
_atom_site_symmetry_multiplicity
C C1 0.30409(9) 0.9359(5) 0.47852(9) 0.0199(4) Uani d DU 1 1
C C2 0.23212(9) 0.7966(5) 0.42334(8) 0.0194(4) Uani d DU 1 1
C C3 0.18096(9) 0.6179(5) 0.44716(9) 0.0193(4) Uani d U 1 1
C C4 0.11214(10) 0.4852(5) 0.39572(9) 0.0213(4) Uani d U 1 1
C C5 0.11254(10) 0.8997(5) 0.17992(9) 0.0221(4) Uani d U 1 1
O O1 0.34792(8) 1.0991(4) 0.45742(7) 0.0288(4) Uani d U 1 1
O O2 0.22010(7) 0.8452(4) 0.35861(7) 0.0254(3) Uani d U 1 1
N N1 0.05680(9) 0.3773(5) 0.35458(9) 0.0297(4) Uani d U 1 1
N N2 0.17845(9) 0.7347(5) 0.19774(8) 0.0255(4) Uani d DU 1 1
H H2 0.1912(16) 0.640(8) 0.1606(13) 0.044(7) Uiso d D 1 1
H H1 0.2039(15) 0.661(8) 0.2463(11) 0.046(7) Uiso d D 1 1
N N3 0.08938(9) 1.0023(5) 0.23049(9) 0.0279(4) Uani d DU 1 1
H H4 0.0455(12) 1.133(7) 0.2154(13) 0.039(7) Uiso d D 1 1
H H3 0.1219(15) 0.963(8) 0.2780(11) 0.051(8) Uiso d D 1 1
N N4 0.07052(10) 0.9652(5) 0.11139(9) 0.0294(4) Uani d DU 1 1
H H6 0.0260(13) 1.086(8) 0.1016(16) 0.057(9) Uiso d D 1 1
H H5 0.0886(17) 0.897(8) 0.0757(14) 0.048(8) Uiso d D 1 1

loop_
_atom_site_aniso_label
_atom_site_aniso_U_11
_atom_site_aniso_U_22
_atom_site_aniso_U_33
_atom_site_aniso_U_12
_atom_site_aniso_U_13
_atom_site_aniso_U_23
C1 0.0204(8) 0.0214(9) 0.0206(8) -0.0006(6) 0.0110(7) 0.0004(6)
C2 0.0201(8) 0.0210(8) 0.0184(8) 0.0008(6) 0.0088(6) 0.0004(6)
C3 0.0172(8) 0.0214(8) 0.0192(8) -0.0015(6) 0.0071(6) -0.0006(6)
C4 0.0209(8) 0.0229(9) 0.0218(8) -0.0001(7) 0.0102(7) 0.0003(7)
C5 0.0223(9) 0.0237(9) 0.0218(8) -0.0009(7) 0.0103(7) -0.0002(6)
O1 0.0267(7) 0.0376(8) 0.0259(7) -0.0090(6) 0.0145(6) 0.0012(6)
O2 0.0250(7) 0.0345(8) 0.0173(6) -0.0013(5) 0.0089(5) 0.0023(5)
N1 0.0226(8) 0.0345(10) 0.0293(8) -0.0045(7) 0.0072(7) -0.0028(7)
N2 0.0234(8) 0.0307(9) 0.0236(8) 0.0043(6) 0.0104(6) -0.0008(7)
N3 0.0248(8) 0.0394(10) 0.0214(8) 0.0070(7) 0.0110(7) 0.0005(7)
N4 0.0261(8) 0.0421(10) 0.0206(8) 0.0089(7) 0.0099(7) 0.0007(7)

loop_
_atom_type_symbol
_atom_type_description
_atom_type_scat_dispersion_real
_atom_type_scat_dispersion_imag
_atom_type_scat_source
C C 0.0033 0.0016 'International Tables Vol C Tables 4.2.6.8 and 6.1.1.4'
H H 0.0000 0.0000 'International Tables Vol C Tables 4.2.6.8 and 6.1.1.4'
N N 0.0061 0.0033 'International Tables Vol C Tables 4.2.6.8 and 6.1.1.4'
O O 0.0106 0.0060 'International Tables Vol C Tables 4.2.6.8 and 6.1.1.4'

loop_
_geom_angle_atom_site_label_1
_geom_angle_atom_site_label_2
_geom_angle_atom_site_label_3
_geom_angle_site_symmetry_1
_geom_angle_site_symmetry_3
_geom_angle
O1 C1 C3 . 7_566 122.71(15)
O1 C1 C2 . . 118.30(15)
C3 C1 C2 7_566 . 118.99(14)
O2 C2 C3 . . 123.33(15)
O2 C2 C1 . . 118.10(15)
C3 C2 C1 . . 118.57(14)
C2 C3 C4 . . 119.52(15)
C2 C3 C1 . 7_566 122.44(14)
C4 C3 C1 . 7_566 118.04(15)
N1 C4 C3 . . 179.7(2)
N3 C5 N4 . . 119.93(17)
N3 C5 N2 . . 120.05(17)
N4 C5 N2 . . 120.02(17)
C5 N2 H2 . . 118.3(18)
C5 N2 H1 . . 117.9(17)
H2 N2 H1 . . 122(2)
C5 N3 H4 . . 116.2(16)
C5 N3 H3 . . 117.0(18)
H4 N3 H3 . . 126(2)
C5 N4 H6 . . 117.1(19)
C5 N4 H5 . . 119.0(19)
H6 N4 H5 . . 124(3)

loop_
_geom_bond_atom_site_label_1
_geom_bond_atom_site_label_2
_geom_bond_site_symmetry_2
_geom_bond_distance
C1 O1 . 1.246(2)
C1 C3 7_566 1.431(2)
C1 C2 . 1.502(2)
C2 O2 . 1.251(2)
C2 C3 . 1.424(2)
C3 C4 . 1.426(2)
C4 N1 . 1.146(2)
C5 N3 . 1.324(2)
C5 N4 . 1.330(2)
C5 N2 . 1.336(2)
N2 H2 . 0.95(2)
N2 H1 . 0.95(2)
N3 H4 . 0.923(19)
N3 H3 . 0.93(2)
N4 H6 . 0.92(2)
N4 H5 . 0.95(2)

loop_
_geom_hbond_atom_site_label_D
_geom_hbond_atom_site_label_H
_geom_hbond_atom_site_label_A
_geom_hbond_site_symmetry_A
_geom_hbond_distance_DH
_geom_hbond_distance_HA
_geom_hbond_distance_DA
_geom_hbond_angle_DHA
_geom_hbond_publ_flag
N2 H2 O2 4_545 0.95(2) 2.20(2) 3.000(2) 142(2) y
N2 H2 O1 4_545 0.95(2) 2.21(2) 3.020(2) 143(2) y
N2 H1 O2 . 0.95(2) 2.27(2) 3.062(2) 140(2) y
N2 H1 N2 4_545 0.95(2) 2.64(3) 3.319(3) 129(2) n
N3 H4 N1 2_565 0.923(19) 2.14(2) 3.025(2) 160(2) y
N3 H3 O2 . 0.93(2) 2.02(2) 2.900(2) 156(2) y
N4 H6 N1 2_565 0.92(2) 2.38(2) 3.199(2) 148(3) y
N4 H5 O1 4_545 0.95(2) 1.95(2) 2.826(2) 151(3) y
